data_1561644
loop_
_publ_author_name
'Ma, Ning'
'Guo, Wei-Ying'
'Song, Hui-Hua'
'Yu, Hai-Tao'

_publ_section_title
;
 Diverse Cd(II) compounds based on N-benzoyl-L-glutamic acid and N-donor
 ligands: Structures and photoluminescent properties
;
_journal_name_full 'Journal of Solid State Chemistry'
_journal_page_first 381
_journal_page_last 389
_journal_paper_doi 10.1016/j.jssc.2015.11.010
_journal_volume 233
_journal_year 2016
_chemical_absolute_configuration syn
_chemical_formula_moiety 'C22 H21 Cd N3 O6'
_chemical_formula_sum 'C22 H21 Cd N3 O6'
_chemical_formula_weight 535.82
_space_group_IT_number 19
_space_group_name_Hall 'P 2ac 2ab'
_space_group_name_H-M_alt 'P 21 21 21'
_symmetry_cell_setting orthorhombic
_symmetry_space_group_name_Hall 'P 2ac 2ab'
_symmetry_space_group_name_H-M 'P 21 21 21'
_atom_sites_solution_hydrogens geom
_atom_sites_solution_primary direct
_atom_sites_solution_secondary difmap
_audit_creation_method SHELXL-97
_cell_angle_alpha 90.00
_cell_angle_beta 90.00
_cell_angle_gamma 90.00
_cell_formula_units_Z 4
_cell_length_a 7.8828(2)
_cell_length_b 14.1596(4)
_cell_length_c 19.2427(6)
_cell_measurement_reflns_used 11249
_cell_measurement_temperature 100.3(9)
_cell_measurement_theta_max 28.9970
_cell_measurement_theta_min 3.3370
_cell_volume 2147.82(11)
_computing_cell_refinement
;
CrysAlisPro, Agilent Technologies,
Version 1.171.37.34k (release 13-08-2014 CrysAlis171 .NET)
(compiled Aug 13 2014,16:31:05)
;
_computing_data_collection
;
CrysAlisPro, Agilent Technologies,
Version 1.171.37.34k (release 13-08-2014 CrysAlis171 .NET)
(compiled Aug 13 2014,16:31:05)
;
_computing_data_reduction
;
CrysAlisPro, Agilent Technologies,
Version 1.171.37.34k (release 13-08-2014 CrysAlis171 .NET)
(compiled Aug 13 2014,16:31:05)
;
_computing_molecular_graphics 'Bruker SHELXTL'
_computing_publication_material 'Bruker SHELXTL'
_computing_structure_refinement 'SHELXL-97 (Sheldrick, 1997)'
_computing_structure_solution 'SHELXS-97 (Sheldrick, 1990)'
_diffrn_ambient_environment N~2~
_diffrn_ambient_temperature 100.3(9)
_diffrn_detector 'CCD plate'
_diffrn_detector_area_resol_mean 16.0793
_diffrn_detector_type Eos
_diffrn_measured_fraction_theta_full 0.998
_diffrn_measured_fraction_theta_max 0.998
_diffrn_measurement_device 'four-circle diffractometer'
_diffrn_measurement_device_type 'SuperNova, Dual, Cu at zero, Eos'
_diffrn_measurement_method '\w scans'
_diffrn_radiation_monochromator mirror
_diffrn_radiation_probe x-ray
_diffrn_radiation_type 'Mo K\a'
_diffrn_radiation_wavelength 0.71073
_diffrn_reflns_av_R_equivalents 0.0352
_diffrn_reflns_av_sigmaI/netI 0.0310
_diffrn_reflns_limit_h_max 9
_diffrn_reflns_limit_h_min -9
_diffrn_reflns_limit_k_max 17
_diffrn_reflns_limit_k_min -16
_diffrn_reflns_limit_l_max 24
_diffrn_reflns_limit_l_min -23
_diffrn_reflns_number 18655
_diffrn_reflns_theta_full 26.37
_diffrn_reflns_theta_max 26.37
_diffrn_reflns_theta_min 2.96
_diffrn_source 'SuperNova (Mo) X-ray Source'
_diffrn_standards_decay_% none
_diffrn_standards_interval_count 1
_diffrn_standards_interval_time 1.49
_diffrn_standards_number 20289
_exptl_absorpt_coefficient_mu 1.062
_exptl_absorpt_correction_T_max 1.00000
_exptl_absorpt_correction_T_min 0.78622
_exptl_absorpt_correction_type multi-scan
_exptl_absorpt_process_details
;
CrysAlisPro, Agilent Technologies,
Version 1.171.37.34k (release 13-08-2014 CrysAlis171 .NET)
(compiled Aug 13 2014,16:31:05)
Empirical absorption correction using spherical harmonics,
 implemented in SCALE3 ABSPACK scaling algorithm.
Empirical absorption correction using spherical harmonics,
 implemented in SCALE3 ABSPACK scaling algorithm.
;
_exptl_crystal_colour 'clear light colourless'
_exptl_crystal_density_diffrn 1.657
_exptl_crystal_density_method 'not measured'
_exptl_crystal_description prism
_exptl_crystal_F_000 1080
_exptl_crystal_size_max 0.4100
_exptl_crystal_size_mid 0.0900
_exptl_crystal_size_min 0.0700
_refine_diff_density_max 0.407
_refine_diff_density_min -0.348
_refine_diff_density_rms 0.060
_refine_ls_abs_structure_details 'Flack H D (1983), Acta Cryst. A39, 876-881'
_refine_ls_abs_structure_Flack -0.034(16)
_refine_ls_extinction_method none
_refine_ls_goodness_of_fit_ref 1.053
_refine_ls_hydrogen_treatment constr
_refine_ls_matrix_type full
_refine_ls_number_parameters 289
_refine_ls_number_reflns 4370
_refine_ls_number_restraints 0
_refine_ls_restrained_S_all 1.053
_refine_ls_R_factor_all 0.0234
_refine_ls_R_factor_gt 0.0211
_refine_ls_shift/su_max 0.001
_refine_ls_shift/su_mean 0.000
_refine_ls_structure_factor_coef Fsqd
_refine_ls_weighting_details 'calc w=1/[\s^2^(Fo^2^)+(0.0146P)^2^+1.0039P] where P=(Fo^2^+2Fc^2^)/3'
_refine_ls_weighting_scheme calc
_refine_ls_wR_factor_gt 0.0436
_refine_ls_wR_factor_ref 0.0450
_reflns_number_gt 4202
_reflns_number_total 4370
_reflns_threshold_expression >2sigma(I)
_cod_data_source_file JSSC-2016-233-381.cif
_cod_data_source_block exp_803
_cod_original_sg_symbol_Hall P2ac2ab
_cod_database_code 1561644

loop_
_symmetry_equiv_pos_as_xyz
'x, y, z'
'-x+1/2, -y, z+1/2'
'x+1/2, -y+1/2, -z'
'-x, y+1/2, -z+1/2'

loop_
_atom_site_label
_atom_site_type_symbol
_atom_site_fract_x
_atom_site_fract_y
_atom_site_fract_z
_atom_site_U_iso_or_equiv
_atom_site_adp_type
_atom_site_occupancy
_atom_site_symmetry_multiplicity
_atom_site_calc_flag
_atom_site_refinement_flags
_atom_site_disorder_assembly
_atom_site_disorder_group
C1 C 0.7310(3) 0.84039(19) 0.29505(13) 0.0169(6) Uani 1 1 d . . .
H1 H 0.8187 0.7969 0.2999 0.020 Uiso 1 1 calc R . .
C2 C 0.7600(4) 0.92576(19) 0.26274(14) 0.0201(6) Uani 1 1 d . . .
H2 H 0.8684 0.9406 0.2470 0.024 Uiso 1 1 calc R . .
C3 C 0.6291(3) 0.98945(18) 0.25354(13) 0.0195(6) Uani 1 1 d . . .
H3 H 0.6493 1.0467 0.2313 0.023 Uiso 1 1 calc R . .
C4 C 0.4684(3) 0.9684(2) 0.27732(12) 0.0163(5) Uani 1 1 d . . .
H4 H 0.3800 1.0108 0.2703 0.020 Uiso 1 1 calc R . .
C5 C 0.4384(3) 0.88340(17) 0.31189(12) 0.0142(5) Uani 1 1 d . . .
H5 H 0.3309 0.8699 0.3291 0.017 Uiso 1 1 calc R . .
C6 C 0.5690(3) 0.81934(16) 0.32055(12) 0.0123(5) Uani 1 1 d . . .
C7 C 0.5387(3) 0.72317(18) 0.35082(13) 0.0125(5) Uani 1 1 d . . .
C8 C 0.3957(3) 0.62770(16) 0.43794(12) 0.0121(5) Uani 1 1 d . . .
H8 H 0.4814 0.5815 0.4237 0.015 Uiso 1 1 calc R . .
C9 C 0.3950(3) 0.62936(18) 0.51753(12) 0.0143(5) Uani 1 1 d . . .
H9A H 0.3532 0.5693 0.5346 0.017 Uiso 1 1 calc R . .
H9B H 0.3179 0.6782 0.5333 0.017 Uiso 1 1 calc R . .
C10 C 0.5714(3) 0.64770(16) 0.54824(13) 0.0168(5) Uani 1 1 d . . .
H10A H 0.6029 0.7128 0.5392 0.020 Uiso 1 1 calc R . .
H10B H 0.5663 0.6393 0.5982 0.020 Uiso 1 1 calc R . .
C11 C 0.7079(3) 0.58314(18) 0.51892(13) 0.0132(5) Uani 1 1 d . . .
C12 C 0.2243(3) 0.59274(18) 0.41014(13) 0.0130(5) Uani 1 1 d . . .
C13 C 0.9815(3) 0.3635(2) 0.59481(14) 0.0212(6) Uani 1 1 d . . .
H13 H 0.9986 0.4252 0.6098 0.025 Uiso 1 1 calc R . .
C14 C 0.9677(4) 0.2932(2) 0.64368(14) 0.0233(7) Uani 1 1 d . . .
H14 H 0.9743 0.3070 0.6908 0.028 Uiso 1 1 calc R . .
C15 C 0.9436(4) 0.2014(2) 0.62121(14) 0.0246(7) Uani 1 1 d . . .
H15 H 0.9332 0.1526 0.6533 0.030 Uiso 1 1 calc R . .
C16 C 0.9353(3) 0.18256(17) 0.55089(15) 0.0197(5) Uani 1 1 d . . .
H16 H 0.9200 0.1212 0.5349 0.024 Uiso 1 1 calc R . .
C17 C 0.9501(3) 0.25721(18) 0.50468(13) 0.0141(5) Uani 1 1 d . . .
C18 C 0.9381(3) 0.24386(17) 0.42787(12) 0.0136(5) Uani 1 1 d . . .
C19 C 0.9707(3) 0.15700(19) 0.39692(14) 0.0198(6) Uani 1 1 d . . .
H19 H 1.0042 0.1054 0.4235 0.024 Uiso 1 1 calc R . .
C20 C 0.9523(3) 0.1489(2) 0.32542(14) 0.0235(7) Uani 1 1 d . . .
H20 H 0.9752 0.0918 0.3034 0.028 Uiso 1 1 calc R . .
C21 C 0.8999(4) 0.22614(19) 0.28709(14) 0.0211(6) Uani 1 1 d . . .
H21 H 0.8815 0.2213 0.2395 0.025 Uiso 1 1 calc R . .
C22 C 0.8756(3) 0.31059(19) 0.32149(13) 0.0186(6) Uani 1 1 d . . .
H22 H 0.8439 0.3633 0.2957 0.022 Uiso 1 1 calc R . .
Cd1 Cd 0.91723(2) 0.465705(12) 0.446672(9) 0.01221(5) Uani 1 1 d . . .
N1 N 0.4458(3) 0.71823(14) 0.40871(11) 0.0128(4) Uani 1 1 d . . .
H1A H 0.4165 0.7690 0.4290 0.015 Uiso 1 1 d R . .
N2 N 0.9714(3) 0.34667(16) 0.52638(11) 0.0148(5) Uani 1 1 d . . .
N3 N 0.8955(3) 0.32029(14) 0.39042(10) 0.0139(4) Uani 1 1 d . . .
O1 O 0.5972(2) 0.65265(12) 0.32094(8) 0.0161(4) Uani 1 1 d . . .
O2 O 0.8574(2) 0.61276(13) 0.51461(9) 0.0184(4) Uani 1 1 d . . .
O3 O 0.6662(2) 0.50116(12) 0.49916(10) 0.0169(4) Uani 1 1 d . . .
O4 O 0.1438(2) 0.64038(13) 0.36679(9) 0.0172(4) Uani 1 1 d . . .
O5 O 0.86945(19) 0.53814(13) 0.34052(8) 0.0162(4) Uani 1 1 d . . .
H5A H 0.7811 0.5698 0.3306 0.024 Uiso 1 1 d R . .
H5B H 0.9440 0.5814 0.3426 0.024 Uiso 1 1 d R . .
O6 O 0.1816(2) 0.51253(12) 0.43386(9) 0.0164(4) Uani 1 1 d . . .

loop_
_atom_site_aniso_label
_atom_site_aniso_U_11
_atom_site_aniso_U_22
_atom_site_aniso_U_33
_atom_site_aniso_U_23
_atom_site_aniso_U_13
_atom_site_aniso_U_12
C1 0.0165(13) 0.0164(14) 0.0178(14) -0.0013(11) 0.0018(11) -0.0008(12)
C2 0.0223(14) 0.0192(14) 0.0188(15) -0.0029(11) 0.0051(12) -0.0083(12)
C3 0.0365(16) 0.0111(13) 0.0108(13) 0.0009(9) 0.0015(11) -0.0059(11)
C4 0.0249(13) 0.0131(12) 0.0110(12) -0.0022(11) -0.0011(9) 0.0033(12)
C5 0.0156(13) 0.0150(13) 0.0121(12) -0.0019(9) 0.0001(11) -0.0023(11)
C6 0.0169(12) 0.0119(12) 0.0080(11) -0.0009(9) -0.0010(11) -0.0031(12)
C7 0.0120(12) 0.0137(13) 0.0117(13) 0.0003(10) -0.0033(9) 0.0007(10)
C8 0.0154(12) 0.0079(11) 0.0130(12) 0.0017(9) 0.0013(11) -0.0003(10)
C9 0.0167(13) 0.0151(12) 0.0111(12) -0.0011(9) -0.0014(11) 0.0030(12)
C10 0.0181(12) 0.0155(12) 0.0168(12) -0.0033(10) -0.0013(13) 0.0016(11)
C11 0.0195(13) 0.0122(13) 0.0080(12) 0.0019(10) -0.0043(10) 0.0004(11)
C12 0.0153(13) 0.0127(13) 0.0109(13) -0.0034(10) 0.0009(10) 0.0042(11)
C13 0.0328(15) 0.0155(14) 0.0152(15) -0.0021(11) -0.0028(11) 0.0015(12)
C14 0.0361(17) 0.0245(15) 0.0092(14) -0.0007(11) -0.0008(11) 0.0071(13)
C15 0.0343(18) 0.0194(14) 0.0202(15) 0.0098(11) 0.0019(13) 0.0058(14)
C16 0.0267(14) 0.0121(12) 0.0205(13) 0.0032(11) 0.0005(16) 0.0004(11)
C17 0.0141(14) 0.0133(13) 0.0148(13) -0.0011(10) 0.0010(10) 0.0001(10)
C18 0.0134(13) 0.0134(12) 0.0141(13) -0.0010(9) -0.0008(10) -0.0012(11)
C19 0.0276(15) 0.0109(13) 0.0209(15) -0.0018(11) 0.0007(11) 0.0008(11)
C20 0.0297(17) 0.0183(14) 0.0224(15) -0.0142(11) 0.0024(12) -0.0019(13)
C21 0.0238(15) 0.0250(15) 0.0145(13) -0.0061(11) -0.0022(12) -0.0053(14)
C22 0.0235(15) 0.0197(14) 0.0125(13) 0.0007(10) -0.0029(10) -0.0024(11)
Cd1 0.01641(8) 0.00919(8) 0.01103(8) 0.00022(7) -0.00098(8) 0.00011(8)
N1 0.0177(12) 0.0069(10) 0.0139(11) 0.0000(8) 0.0014(9) 0.0013(9)
N2 0.0205(11) 0.0114(11) 0.0124(11) 0.0007(8) 0.0002(8) 0.0017(9)
N3 0.0152(11) 0.0131(10) 0.0133(11) -0.0008(8) 0.0006(9) -0.0024(10)
O1 0.0227(9) 0.0129(9) 0.0128(9) -0.0010(7) 0.0010(8) 0.0027(9)
O2 0.0179(9) 0.0192(10) 0.0180(10) -0.0041(8) 0.0018(7) -0.0034(8)
O3 0.0177(9) 0.0117(9) 0.0213(10) -0.0017(7) -0.0013(8) -0.0001(7)
O4 0.0203(9) 0.0155(9) 0.0159(10) 0.0055(8) -0.0039(7) -0.0006(8)
O5 0.0192(8) 0.0130(8) 0.0164(9) 0.0001(8) -0.0043(6) 0.0013(8)
O6 0.0160(8) 0.0123(9) 0.0209(11) 0.0044(7) -0.0023(7) -0.0011(7)

loop_
_atom_type_symbol
_atom_type_description
_atom_type_scat_dispersion_real
_atom_type_scat_dispersion_imag
_atom_type_scat_source
C C 0.0033 0.0016 'International Tables Vol C Tables 4.2.6.8 and 6.1.1.4'
H H 0.0000 0.0000 'International Tables Vol C Tables 4.2.6.8 and 6.1.1.4'
Cd Cd -0.8075 1.2024 'International Tables Vol C Tables 4.2.6.8 and 6.1.1.4'
N N 0.0061 0.0033 'International Tables Vol C Tables 4.2.6.8 and 6.1.1.4'
O O 0.0106 0.0060 'International Tables Vol C Tables 4.2.6.8 and 6.1.1.4'

loop_
_geom_angle_atom_site_label_1
_geom_angle_atom_site_label_2
_geom_angle_atom_site_label_3
_geom_angle
_geom_angle_site_symmetry_1
_geom_angle_site_symmetry_3
C2 C1 C6 119.7(2) . .
C2 C1 H1 120.1 . .
C6 C1 H1 120.1 . .
C1 C2 C3 120.4(2) . .
C1 C2 H2 119.8 . .
C3 C2 H2 119.8 . .
C4 C3 C2 120.1(2) . .
C4 C3 H3 119.9 . .
C2 C3 H3 119.9 . .
C3 C4 C5 120.0(2) . .
C3 C4 H4 120.0 . .
C5 C4 H4 120.0 . .
C6 C5 C4 119.8(2) . .
C6 C5 H5 120.1 . .
C4 C5 H5 120.1 . .
C5 C6 C1 119.8(2) . .
C5 C6 C7 121.6(2) . .
C1 C6 C7 118.3(2) . .
O1 C7 N1 123.2(2) . .
O1 C7 C6 119.4(2) . .
N1 C7 C6 117.3(2) . .
N1 C8 C9 112.0(2) . .
N1 C8 C12 112.9(2) . .
C9 C8 C12 110.5(2) . .
N1 C8 H8 107.0 . .
C9 C8 H8 107.0 . .
C12 C8 H8 107.0 . .
C8 C9 C10 112.6(2) . .
C8 C9 H9A 109.1 . .
C10 C9 H9A 109.1 . .
C8 C9 H9B 109.1 . .
C10 C9 H9B 109.1 . .
H9A C9 H9B 107.8 . .
C11 C10 C9 113.4(2) . .
C11 C10 H10A 108.9 . .
C9 C10 H10A 108.9 . .
C11 C10 H10B 108.9 . .
C9 C10 H10B 108.9 . .
H10A C10 H10B 107.7 . .
O2 C11 O3 122.1(2) . .
O2 C11 C10 119.2(2) . .
O3 C11 C10 118.7(2) . .
O2 C11 Cd1 66.49(14) . .
O3 C11 Cd1 56.20(13) . .
C10 C11 Cd1 170.09(17) . .
O4 C12 O6 126.1(2) . .
O4 C12 C8 120.5(2) . .
O6 C12 C8 113.4(2) . .
N2 C13 C14 122.6(3) . .
N2 C13 H13 118.7 . .
C14 C13 H13 118.7 . .
C13 C14 C15 118.6(3) . .
C13 C14 H14 120.7 . .
C15 C14 H14 120.7 . .
C16 C15 C14 119.6(2) . .
C16 C15 H15 120.2 . .
C14 C15 H15 120.2 . .
C15 C16 C17 118.5(2) . .
C15 C16 H16 120.7 . .
C17 C16 H16 120.7 . .
N2 C17 C16 122.0(2) . .
N2 C17 C18 115.8(2) . .
C16 C17 C18 122.2(2) . .
N3 C18 C19 122.0(2) . .
N3 C18 C17 116.4(2) . .
C19 C18 C17 121.6(2) . .
C20 C19 C18 118.6(3) . .
C20 C19 H19 120.7 . .
C18 C19 H19 120.7 . .
C21 C20 C19 119.7(3) . .
C21 C20 H20 120.2 . .
C19 C20 H20 120.2 . .
C22 C21 C20 118.1(2) . .
C22 C21 H21 121.0 . .
C20 C21 H21 121.0 . .
N3 C22 C21 123.1(3) . .
N3 C22 H22 118.4 . .
C21 C22 H22 118.4 . .
O6 Cd1 O3 143.70(6) 1_655 .
O6 Cd1 O5 85.52(6) 1_655 .
O3 Cd1 O5 98.75(6) . .
O6 Cd1 N2 96.82(7) 1_655 .
O3 Cd1 N2 91.54(7) . .
O5 Cd1 N2 159.25(7) . .
O6 Cd1 N3 106.47(7) 1_655 .
O3 Cd1 N3 109.67(7) . .
O5 Cd1 N3 88.26(7) . .
N2 Cd1 N3 71.27(7) . .
O6 Cd1 O2 89.22(6) 1_655 .
O3 Cd1 O2 54.65(6) . .
O5 Cd1 O2 93.53(6) . .
N2 Cd1 O2 107.09(7) . .
N3 Cd1 O2 164.31(7) . .
O6 Cd1 C11 116.55(7) 1_655 .
O3 Cd1 C11 27.48(7) . .
O5 Cd1 C11 94.66(7) . .
N2 Cd1 C11 102.57(8) . .
N3 Cd1 C11 136.98(8) . .
O2 Cd1 C11 27.34(7) . .
C7 N1 C8 121.2(2) . .
C7 N1 H1A 119.2 . .
C8 N1 H1A 119.6 . .
C13 N2 C17 118.7(2) . .
C13 N2 Cd1 122.10(19) . .
C17 N2 Cd1 117.17(17) . .
C22 N3 C18 118.5(2) . .
C22 N3 Cd1 123.87(17) . .
C18 N3 Cd1 116.36(16) . .
C11 O2 Cd1 86.18(15) . .
C11 O3 Cd1 96.31(16) . .
Cd1 O5 H5A 124.4 . .
Cd1 O5 H5B 99.5 . .
H5A O5 H5B 101.3 . .
C12 O6 Cd1 124.11(15) . 1_455

loop_
_geom_bond_atom_site_label_1
_geom_bond_atom_site_label_2
_geom_bond_distance
_geom_bond_site_symmetry_2
C1 C2 1.378(4) .
C1 C6 1.400(4) .
C1 H1 0.9300 .
C2 C3 1.382(4) .
C2 H2 0.9300 .
C3 C4 1.380(4) .
C3 H3 0.9300 .
C4 C5 1.395(4) .
C4 H4 0.9300 .
C5 C6 1.382(4) .
C5 H5 0.9300 .
C6 C7 1.500(3) .
C7 O1 1.241(3) .
C7 N1 1.335(3) .
C8 N1 1.455(3) .
C8 C9 1.532(3) .
C8 C12 1.535(3) .
C8 H8 0.9800 .
C9 C10 1.533(4) .
C9 H9A 0.9700 .
C9 H9B 0.9700 .
C10 C11 1.520(3) .
C10 H10A 0.9700 .
C10 H10B 0.9700 .
C11 O2 1.254(3) .
C11 O3 1.265(3) .
C11 Cd1 2.724(3) .
C12 O4 1.247(3) .
C12 O6 1.269(3) .
C13 N2 1.341(3) .
C13 C14 1.374(4) .
C13 H13 0.9300 .
C14 C15 1.383(4) .
C14 H14 0.9300 .
C15 C16 1.381(4) .
C15 H15 0.9300 .
C16 C17 1.386(3) .
C16 H16 0.9300 .
C17 N2 1.344(3) .
C17 C18 1.493(4) .
C18 N3 1.343(3) .
C18 C19 1.391(3) .
C19 C20 1.388(4) .
C19 H19 0.9300 .
C20 C21 1.382(4) .
C20 H20 0.9300 .
C21 C22 1.380(4) .
C21 H21 0.9300 .
C22 N3 1.343(3) .
C22 H22 0.9300 .
Cd1 O6 2.2010(16) 1_655
Cd1 O3 2.2776(18) .
Cd1 O5 2.3164(17) .
Cd1 N2 2.319(2) .
Cd1 N3 2.332(2) .
Cd1 O2 2.5034(18) .
N1 H1A 0.8501 .
O5 H5A 0.8500 .
O5 H5B 0.8500 .
O6 Cd1 2.2010(16) 1_455

loop_
_geom_hbond_atom_site_label_D
_geom_hbond_atom_site_label_H
_geom_hbond_atom_site_label_A
_geom_hbond_distance_DH
_geom_hbond_distance_HA
_geom_hbond_distance_DA
_geom_hbond_angle_DHA
_geom_hbond_site_symmetry_A
N1 H1A O2 0.85 2.05 2.896(3) 174.9 3_466
O5 H5A O1 0.85 1.87 2.716(2) 170.5 .
O5 H5B O4 0.85 1.84 2.651(2) 158.4 1_655

loop_
_geom_torsion_atom_site_label_1
_geom_torsion_atom_site_label_2
_geom_torsion_atom_site_label_3
_geom_torsion_atom_site_label_4
_geom_torsion
_geom_torsion_site_symmetry_1
_geom_torsion_site_symmetry_2
_geom_torsion_site_symmetry_3
_geom_torsion_site_symmetry_4
C6 C1 C2 C3 -1.9(4) . . . .
C1 C2 C3 C4 0.6(4) . . . .
C2 C3 C4 C5 1.2(4) . . . .
C3 C4 C5 C6 -1.8(4) . . . .
C4 C5 C6 C1 0.5(4) . . . .
C4 C5 C6 C7 -173.6(2) . . . .
C2 C1 C6 C5 1.4(4) . . . .
C2 C1 C6 C7 175.7(2) . . . .
C5 C6 C7 O1 131.5(2) . . . .
C1 C6 C7 O1 -42.7(3) . . . .
C5 C6 C7 N1 -47.2(3) . . . .
C1 C6 C7 N1 138.5(2) . . . .
N1 C8 C9 C10 -62.9(3) . . . .
C12 C8 C9 C10 170.4(2) . . . .
C8 C9 C10 C11 -50.8(3) . . . .
C9 C10 C11 O2 149.5(2) . . . .
C9 C10 C11 O3 -30.0(3) . . . .
C9 C10 C11 Cd1 26.2(11) . . . .
N1 C8 C12 O4 0.4(3) . . . .
C9 C8 C12 O4 126.6(2) . . . .
N1 C8 C12 O6 178.1(2) . . . .
C9 C8 C12 O6 -55.6(3) . . . .
N2 C13 C14 C15 0.5(4) . . . .
C13 C14 C15 C16 0.4(4) . . . .
C14 C15 C16 C17 -0.5(4) . . . .
C15 C16 C17 N2 -0.3(4) . . . .
C15 C16 C17 C18 -178.4(3) . . . .
N2 C17 C18 N3 -20.6(3) . . . .
C16 C17 C18 N3 157.6(2) . . . .
N2 C17 C18 C19 158.9(2) . . . .
C16 C17 C18 C19 -22.9(4) . . . .
N3 C18 C19 C20 -2.4(4) . . . .
C17 C18 C19 C20 178.1(2) . . . .
C18 C19 C20 C21 -1.0(4) . . . .
C19 C20 C21 C22 3.1(4) . . . .
C20 C21 C22 N3 -2.1(4) . . . .
O2 C11 Cd1 O6 -1.36(16) . . . 1_655
O3 C11 Cd1 O6 -172.66(13) . . . 1_655
C10 C11 Cd1 O6 125.9(10) . . . 1_655
O2 C11 Cd1 O3 171.3(2) . . . .
C10 C11 Cd1 O3 -61.4(10) . . . .
O2 C11 Cd1 O5 -88.67(14) . . . .
O3 C11 Cd1 O5 100.03(14) . . . .
C10 C11 Cd1 O5 38.6(10) . . . .
O2 C11 Cd1 N2 102.96(15) . . . .
O3 C11 Cd1 N2 -68.34(15) . . . .
C10 C11 Cd1 N2 -129.8(10) . . . .
O2 C11 Cd1 N3 178.88(13) . . . .
O3 C11 Cd1 N3 7.58(19) . . . .
C10 C11 Cd1 N3 -53.9(11) . . . .
O3 C11 Cd1 O2 -171.3(2) . . . .
C10 C11 Cd1 O2 127.3(11) . . . .
O1 C7 N1 C8 -4.8(4) . . . .
C6 C7 N1 C8 173.9(2) . . . .
C9 C8 N1 C7 144.0(2) . . . .
C12 C8 N1 C7 -90.6(3) . . . .
C14 C13 N2 C17 -1.3(4) . . . .
C14 C13 N2 Cd1 162.0(2) . . . .
C16 C17 N2 C13 1.2(4) . . . .
C18 C17 N2 C13 179.4(2) . . . .
C16 C17 N2 Cd1 -162.90(19) . . . .
C18 C17 N2 Cd1 15.3(3) . . . .
O6 Cd1 N2 C13 85.7(2) 1_655 . . .
O3 Cd1 N2 C13 -58.9(2) . . . .
O5 Cd1 N2 C13 -178.93(18) . . . .
N3 Cd1 N2 C13 -169.2(2) . . . .
O2 Cd1 N2 C13 -5.6(2) . . . .
C11 Cd1 N2 C13 -33.5(2) . . . .
O6 Cd1 N2 C17 -110.76(18) 1_655 . . .
O3 Cd1 N2 C17 104.64(18) . . . .
O5 Cd1 N2 C17 -15.4(3) . . . .
N3 Cd1 N2 C17 -5.63(17) . . . .
O2 Cd1 N2 C17 157.96(17) . . . .
C11 Cd1 N2 C17 130.05(18) . . . .
C21 C22 N3 C18 -1.2(4) . . . .
C21 C22 N3 Cd1 165.3(2) . . . .
C19 C18 N3 C22 3.5(4) . . . .
C17 C18 N3 C22 -177.0(2) . . . .
C19 C18 N3 Cd1 -164.0(2) . . . .
C17 C18 N3 Cd1 15.4(3) . . . .
O6 Cd1 N3 C22 -80.8(2) 1_655 . . .
O3 Cd1 N3 C22 102.7(2) . . . .
O5 Cd1 N3 C22 4.0(2) . . . .
N2 Cd1 N3 C22 -172.5(2) . . . .
O2 Cd1 N3 C22 100.9(3) . . . .
C11 Cd1 N3 C22 99.0(2) . . . .
O6 Cd1 N3 C18 86.00(19) 1_655 . . .
O3 Cd1 N3 C18 -90.51(19) . . . .
O5 Cd1 N3 C18 170.81(19) . . . .
N2 Cd1 N3 C18 -5.74(18) . . . .
O2 Cd1 N3 C18 -92.3(3) . . . .
C11 Cd1 N3 C18 -94.2(2) . . . .
O3 C11 O2 Cd1 8.5(2) . . . .
C10 C11 O2 Cd1 -171.0(2) . . . .
O6 Cd1 O2 C11 178.78(15) 1_655 . . .
O3 Cd1 O2 C11 -4.91(13) . . . .
O5 Cd1 O2 C11 93.32(14) . . . .
N2 Cd1 O2 C11 -84.33(15) . . . .
N3 Cd1 O2 C11 -2.8(3) . . . .
O2 C11 O3 Cd1 -9.4(3) . . . .
C10 C11 O3 Cd1 170.08(19) . . . .
O6 Cd1 O3 C11 11.1(2) 1_655 . . .
O5 Cd1 O3 C11 -83.23(15) . . . .
N2 Cd1 O3 C11 114.85(15) . . . .
N3 Cd1 O3 C11 -174.52(14) . . . .
O2 Cd1 O3 C11 4.89(13) . . . .
O4 C12 O6 Cd1 -30.7(3) . . . 1_455
C8 C12 O6 Cd1 151.68(15) . . . 1_455
